data_7202643
loop_
_publ_author_name
'Song, Yu-Fei'
'Abbas, Hamera'
'Ritchie, Chris'
'McMillian, Nicola'
'Long, De-Liang'
'Gadegaard, Nikolaj'
'Cronin, Leroy'

_publ_section_title
;
 From polyoxometalate building blocks to polymers and materials: the
 silver connection
;
_journal_issue 19
_journal_name_full 'Journal of Materials Chemistry'
_journal_page_first 1903
_journal_paper_doi 10.1039/b617830h
_journal_volume 17
_journal_year 2007
_chemical_formula_sum 'C24 H64 Ag3 Mn Mo6 N2 O32 S8'
_chemical_formula_weight 2103.44
_chemical_name_common 'Compound ys16401d'
_chemical_name_systematic
;
?
;
_space_group_IT_number 14
_symmetry_cell_setting monoclinic
_symmetry_space_group_name_Hall '-P 2yn'
_symmetry_space_group_name_H-M 'P 1 21/n 1'
_atom_sites_solution_hydrogens geom
_atom_sites_solution_primary direct
_atom_sites_solution_secondary difmap
_audit_creation_method SHELXL-97
_cell_angle_alpha 90.00
_cell_angle_beta 94.095(2)
_cell_angle_gamma 90.00
_cell_formula_units_Z 4
_cell_length_a 11.9401(3)
_cell_length_b 38.3746(10)
_cell_length_c 12.8124(3)
_cell_measurement_reflns_used 124381
_cell_measurement_temperature 120(2)
_cell_measurement_theta_max 25.35
_cell_measurement_theta_min 1.51
_cell_volume 5855.6(3)
_computing_cell_refinement 'HKL Scalepack (Otwinowski & Minor 1997)'
_computing_data_collection 'Collect (Bruker AXS BV, 1997-2004)'
_computing_data_reduction 'HKL Denzo and Scalepack (Otwinowski & Minor 1997)'
_computing_molecular_graphics 'Ortep-3 for Windows (Farrugia, 1997)'
_computing_publication_material 'WinGX publication routines (Farrugia, 1999)'
_computing_structure_refinement 'SHELXL-97 (Sheldrick, 1997)'
_computing_structure_solution 'SHELXS-86 (Sheldrick, 1986)'
_diffrn_ambient_temperature 120(2)
_diffrn_detector_area_resol_mean 9
_diffrn_measured_fraction_theta_full 0.967
_diffrn_measured_fraction_theta_max 0.967
_diffrn_measurement_device_type 'Nonius Kappa CCD'
_diffrn_measurement_method '\p scans'
_diffrn_radiation_monochromator graphite
_diffrn_radiation_source 'fine-focus sealed tube'
_diffrn_radiation_type MoK\a
_diffrn_radiation_wavelength 0.71073
_diffrn_reflns_av_R_equivalents 0.0504
_diffrn_reflns_av_sigmaI/netI 0.0668
_diffrn_reflns_limit_h_max 14
_diffrn_reflns_limit_h_min -14
_diffrn_reflns_limit_k_max 46
_diffrn_reflns_limit_k_min 0
_diffrn_reflns_limit_l_max 15
_diffrn_reflns_limit_l_min 0
_diffrn_reflns_number 26806
_diffrn_reflns_theta_full 25.33
_diffrn_reflns_theta_max 25.33
_diffrn_reflns_theta_min 1.68
_diffrn_standards_decay_% 0
_exptl_absorpt_coefficient_mu 2.797
_exptl_absorpt_correction_T_max 0.9208
_exptl_absorpt_correction_T_min 0.6185
_exptl_absorpt_correction_type empirical
_exptl_absorpt_process_details
;
R. H. Blessing, Acta Crystallogr., Sect A 1995, 51, 33-38.
;
_exptl_crystal_colour orange
_exptl_crystal_density_diffrn 2.386
_exptl_crystal_density_meas ?
_exptl_crystal_density_method 'not measured'
_exptl_crystal_description block
_exptl_crystal_F_000 4096
_exptl_crystal_size_max 0.19
_exptl_crystal_size_mid 0.17
_exptl_crystal_size_min 0.03
_refine_diff_density_max 1.43
_refine_diff_density_min -1.22
_refine_diff_density_rms 0.17
_refine_ls_extinction_coef none
_refine_ls_extinction_method none
_refine_ls_goodness_of_fit_ref 1.029
_refine_ls_hydrogen_treatment riding
_refine_ls_matrix_type full
_refine_ls_number_parameters 726
_refine_ls_number_reflns 10369
_refine_ls_number_restraints 0
_refine_ls_restrained_S_all 1.029
_refine_ls_R_factor_all 0.0759
_refine_ls_R_factor_gt 0.0444
_refine_ls_shift/su_max 0.001
_refine_ls_shift/su_mean 0.000
_refine_ls_structure_factor_coef Fsqd
_refine_ls_weighting_details 'calc w=1/[\s^2^(Fo^2^)+(0.0243P)^2^+41.9385P] where P=(Fo^2^+2Fc^2^)/3'
_refine_ls_weighting_scheme calc
_refine_ls_wR_factor_gt 0.0843
_refine_ls_wR_factor_ref 0.0948
_reflns_number_gt 7582
_reflns_number_total 10369
_reflns_threshold_expression >2sigma(I)
_cod_data_source_file b617830h.txt
_cod_data_source_block y16401d
_cod_depositor_comments
;
The following automatic conversions were performed:
'_symmetry_cell_setting' value 'Monoclinic' changed to 'monoclinic'
according to '/home/saulius/struct/CIF-dictionaries/cif_core.dic'
dictionary named 'cif_core.dic' version 2.4.1 from 2010-06-29.

Automatic conversion script
Id: cif_fix_enum 1527 2010-12-29 10:47:43Z saulius 

The following automatic conversions were performed:

'_exptl_crystal_density_meas' value 'none' was changed to '?' - the
value is perceived as not measured.

Automatic conversion script
Id: cif_fix_values 3008 2015-01-20 13:52:24Z robertas 
;
_cod_original_sg_symbol_H-M P21/n
_cod_database_code 7202643

loop_
_symmetry_equiv_pos_as_xyz
'x, y, z'
'-x+1/2, y+1/2, -z+1/2'
'-x, -y, -z'
'x-1/2, -y-1/2, z-1/2'

loop_
_atom_site_label
_atom_site_type_symbol
_atom_site_fract_x
_atom_site_fract_y
_atom_site_fract_z
_atom_site_U_iso_or_equiv
_atom_site_adp_type
_atom_site_occupancy
_atom_site_symmetry_multiplicity
_atom_site_calc_flag
_atom_site_refinement_flags
_atom_site_disorder_assembly
_atom_site_disorder_group
Mo1 Mo 0.74465(5) 0.169343(17) 0.49146(5) 0.01404(14) Uani 1 1 d . A .
Mo2 Mo 0.64777(5) 0.208491(16) 0.27066(5) 0.01511(15) Uani 1 1 d . A .
Mo3 Mo 0.61442(5) 0.161318(17) 0.04698(5) 0.01380(14) Uani 1 1 d . A .
Mo4 Mo 0.67993(5) 0.076585(17) 0.04311(4) 0.01383(14) Uani 1 1 d . A .
Mo5 Mo 0.77991(5) 0.037843(16) 0.26291(5) 0.01402(14) Uani 1 1 d . A .
Mo6 Mo 0.80845(5) 0.084205(16) 0.48555(4) 0.01320(14) Uani 1 1 d . . .
Ag1 Ag 0.64826(5) -0.004875(16) 0.51093(4) 0.02325(15) Uani 1 1 d . . .
Ag2 Ag 0.28631(6) 0.131221(19) -0.04451(5) 0.03544(18) Uani 0.96 1 d P A 1
Ag2' Ag 0.2157(15) 0.1264(5) 0.0023(13) 0.034(4) Uiso 0.04 1 d P . 2
Ag3 Ag 1.21647(5) 0.122599(16) 0.25593(4) 0.02043(14) Uani 1 1 d . . .
Mn Mn 0.71261(8) 0.12302(3) 0.26695(8) 0.0103(2) Uani 1 1 d . A .
S1 S 0.85760(16) -0.02730(5) 0.69914(15) 0.0237(4) Uani 1 1 d . . .
S2 S 0.51489(17) -0.04295(6) 0.29842(15) 0.0246(5) Uani 1 1 d . . .
S3 S 0.80061(17) -0.09466(6) 0.44533(15) 0.0280(5) Uani 1 1 d . . .
S4 S 1.16264(19) 0.23063(9) 0.39396(18) 0.0210(11) Uani 0.876(12) 1 d P B 1
S4' S 1.174(3) 0.2063(10) 0.415(2) 0.069(11) Uani 0.124(12) 1 d P B 2
S5 S 0.35029(19) 0.18380(6) -0.26510(16) 0.0337(5) Uani 1 1 d . A .
S6 S 0.00577(19) 0.14497(6) -0.16972(15) 0.0294(5) Uani 1 1 d . . .
S7 S 0.2349(2) 0.07047(7) 0.0031(2) 0.0207(9) Uani 0.774(7) 1 d P A 1
S7' S 0.2166(8) 0.0471(3) 0.0554(8) 0.033(4) Uani 0.226(7) 1 d P A 2
S8 S 0.2651(3) 0.20936(7) 0.04975(19) 0.0538(8) Uani 1 1 d . . .
O1 O 0.6497(4) 0.19026(13) 0.5627(4) 0.0228(12) Uani 1 1 d . . .
O2 O 0.8715(4) 0.17489(13) 0.5596(4) 0.0216(12) Uani 1 1 d . . .
O3 O 0.7144(4) 0.12119(12) 0.5258(3) 0.0141(11) Uani 1 1 d . . .
O4 O 0.8353(4) 0.13014(12) 0.3714(3) 0.0126(10) Uani 1 1 d . . .
O5 O 0.9290(4) 0.09144(13) 0.5617(4) 0.0211(12) Uani 1 1 d . . .
O6 O 0.7444(4) 0.05012(12) 0.5436(3) 0.0163(11) Uani 1 1 d . . .
O7 O 0.7165(4) 0.00664(12) 0.3352(4) 0.0193(11) Uani 1 1 d . . .
O8 O 0.8715(4) 0.06043(12) 0.3713(3) 0.0143(11) Uani 1 1 d . . .
O9 O 0.8783(4) 0.01580(13) 0.1992(4) 0.0223(12) Uani 1 1 d . . .
O10 O 0.6606(4) 0.04460(12) 0.1569(3) 0.0155(11) Uani 1 1 d . . .
O11 O 0.6722(4) 0.08280(12) 0.3457(3) 0.0113(10) Uani 1 1 d . . .
O12 O 0.7716(4) 0.05473(13) -0.0292(4) 0.0224(12) Uani 1 1 d . . .
O13 O 0.5504(4) 0.07098(13) -0.0207(4) 0.0206(12) Uani 1 1 d . . .
O14 O 0.7102(4) 0.12382(12) 0.0079(3) 0.0145(11) Uani 1 1 d . . .
O15 O 0.5915(4) 0.11527(12) 0.1624(3) 0.0116(10) Uani 1 1 d . . .
O16 O 0.4906(4) 0.15105(14) -0.0221(4) 0.0208(12) Uani 1 1 d . . .
O17 O 0.6749(4) 0.19344(13) -0.0216(4) 0.0210(12) Uani 1 1 d . . .
O18 O 0.5557(4) 0.18694(12) 0.1588(4) 0.0153(11) Uani 1 1 d . . .
O19 O 0.7530(4) 0.16308(12) 0.1870(3) 0.0131(11) Uani 1 1 d . . .
O20 O 0.8101(4) 0.08925(12) 0.1785(3) 0.0128(11) Uani 1 1 d . . .
O21 O 0.7150(4) 0.23957(13) 0.2033(4) 0.0213(12) Uani 1 1 d . . .
O22 O 0.5476(4) 0.23044(13) 0.3337(4) 0.0230(12) Uani 1 1 d . . .
O23 O 0.7661(4) 0.20094(12) 0.3792(4) 0.0162(11) Uani 1 1 d . . .
O24 O 0.6146(4) 0.15655(12) 0.3537(3) 0.0133(10) Uani 1 1 d . . .
O25 O 0.7349(4) -0.03061(14) 0.6594(4) 0.0233(12) Uani 1 1 d . . .
O26 O 0.5015(4) -0.02760(15) 0.4065(4) 0.0293(14) Uani 1 1 d . . .
O27 O 0.6745(4) -0.09879(17) 0.4437(4) 0.0361(16) Uani 1 1 d . . .
O28 O 1.1528(6) 0.19583(18) 0.3417(5) 0.0473(18) Uani 1 1 d . B 1
O29 O 0.2726(5) 0.16585(17) -0.1927(4) 0.0409(16) Uani 1 1 d . . .
O30 O 0.0422(5) 0.14287(15) -0.0548(4) 0.0374(15) Uani 1 1 d . . .
O31 O 0.2657(5) 0.17205(15) 0.0916(5) 0.0370(15) Uani 1 1 d . A 1
O32 O 0.2384(6) 0.0680(2) 0.1156(5) 0.063(2) Uani 1 1 d . A 1
N1 N 1.0625(5) 0.14744(16) 0.1912(4) 0.0160(13) Uani 1 1 d . A .
H1A H 1.0701 0.1707 0.2073 0.019 Uiso 1 1 calc R . .
H1B H 1.0642 0.1459 0.1197 0.019 Uiso 1 1 calc R . .
N2 N 0.3623(4) 0.09856(15) 0.3381(4) 0.0138(13) Uani 1 1 d . . .
H2A H 0.3561 0.1024 0.4083 0.017 Uiso 1 1 calc R . .
H2B H 0.3553 0.0749 0.3278 0.017 Uiso 1 1 calc R . .
C1 C 0.9463(6) 0.13795(19) 0.2146(5) 0.0153(16) Uani 1 1 d . . .
C2 C 0.9209(6) 0.10246(19) 0.1618(5) 0.0174(17) Uani 1 1 d . A .
H2C H 0.9282 0.1048 0.0856 0.021 Uiso 1 1 calc R . .
H2D H 0.9776 0.0853 0.1892 0.021 Uiso 1 1 calc R . .
C3 C 0.9454(6) 0.1364(2) 0.3352(5) 0.0158(16) Uani 1 1 d . A .
H3A H 0.9968 0.1177 0.3619 0.019 Uiso 1 1 calc R . .
H3B H 0.9745 0.1588 0.3649 0.019 Uiso 1 1 calc R . .
C4 C 0.8706(6) 0.16731(18) 0.1696(5) 0.0143(15) Uani 1 1 d . A .
H4A H 0.8971 0.1897 0.2011 0.017 Uiso 1 1 calc R . .
H4B H 0.8784 0.1688 0.0933 0.017 Uiso 1 1 calc R . .
C5 C 0.4785(6) 0.10787(19) 0.3164(5) 0.0140(16) Uani 1 1 d . . .
C6 C 0.4807(5) 0.1091(2) 0.1964(5) 0.0148(16) Uani 1 1 d . A .
H6A H 0.4520 0.0868 0.1667 0.018 Uiso 1 1 calc R . .
H6B H 0.4299 0.1279 0.1688 0.018 Uiso 1 1 calc R . .
C7 C 0.5544(5) 0.07910(18) 0.3642(5) 0.0111(15) Uani 1 1 d . A .
H7A H 0.5471 0.0786 0.4407 0.013 Uiso 1 1 calc R . .
H7B H 0.5275 0.0564 0.3355 0.013 Uiso 1 1 calc R . .
C8 C 0.5028(6) 0.14375(18) 0.3662(5) 0.0154(16) Uani 1 1 d . A .
H8A H 0.4479 0.1607 0.3347 0.018 Uiso 1 1 calc R . .
H8B H 0.4914 0.1423 0.4419 0.018 Uiso 1 1 calc R . .
C9 C 0.9270(6) -0.0136(2) 0.5885(6) 0.0235(18) Uani 1 1 d . . .
H9A H 0.9326 -0.0332 0.5402 0.035 Uiso 1 1 calc R . .
H9B H 1.0025 -0.0053 0.6111 0.035 Uiso 1 1 calc R . .
H9C H 0.8842 0.0053 0.5530 0.035 Uiso 1 1 calc R . .
C10 C 0.8681(7) 0.0125(2) 0.7693(7) 0.041(2) Uani 1 1 d . . .
H10A H 0.8403 0.0316 0.7238 0.061 Uiso 1 1 calc R . .
H10B H 0.9468 0.0169 0.7928 0.061 Uiso 1 1 calc R . .
H10C H 0.8232 0.0111 0.8302 0.061 Uiso 1 1 calc R . .
C11 C 0.4050(7) -0.0742(2) 0.2807(6) 0.030(2) Uani 1 1 d . . .
H11A H 0.4119 -0.0913 0.3377 0.045 Uiso 1 1 calc R . .
H11B H 0.4104 -0.0862 0.2136 0.045 Uiso 1 1 calc R . .
H11C H 0.3322 -0.0624 0.2809 0.045 Uiso 1 1 calc R . .
C12 C 0.4588(7) -0.0116(2) 0.2067(6) 0.0270(19) Uani 1 1 d . . .
H12A H 0.3923 -0.0007 0.2334 0.040 Uiso 1 1 calc R . .
H12B H 0.4377 -0.0231 0.1398 0.040 Uiso 1 1 calc R . .
H12C H 0.5154 0.0063 0.1962 0.040 Uiso 1 1 calc R . .
C13 C 0.8268(7) -0.0778(2) 0.3194(6) 0.029(2) Uani 1 1 d . . .
H13A H 0.7967 -0.0939 0.2651 0.044 Uiso 1 1 calc R . .
H13B H 0.9078 -0.0751 0.3145 0.044 Uiso 1 1 calc R . .
H13C H 0.7901 -0.0551 0.3096 0.044 Uiso 1 1 calc R . .
C14 C 0.8541(7) -0.1373(2) 0.4327(7) 0.034(2) Uani 1 1 d . . .
H14A H 0.8400 -0.1509 0.4952 0.050 Uiso 1 1 calc R . .
H14B H 0.9351 -0.1362 0.4252 0.050 Uiso 1 1 calc R . .
H14C H 0.8169 -0.1485 0.3708 0.050 Uiso 1 1 calc R . .
C15 C 1.0713(7) 0.2288(2) 0.4982(6) 0.033(2) Uani 1 1 d . B 1
H15A H 0.9946 0.2239 0.4697 0.049 Uiso 1 1 calc R B 1
H15B H 1.0729 0.2512 0.5350 0.049 Uiso 1 1 calc R B 1
H15C H 1.0963 0.2103 0.5471 0.049 Uiso 1 1 calc R B 1
C16 C 1.2948(7) 0.2308(2) 0.4698(6) 0.031(2) Uani 1 1 d . B 1
H16A H 1.3003 0.2100 0.5143 0.046 Uiso 1 1 calc R B 1
H16B H 1.3002 0.2517 0.5137 0.046 Uiso 1 1 calc R B 1
H16C H 1.3560 0.2307 0.4227 0.046 Uiso 1 1 calc R B 1
C17 C 0.4264(7) 0.2169(2) -0.1917(7) 0.041(2) Uani 1 1 d . . .
H17A H 0.3744 0.2351 -0.1722 0.061 Uiso 1 1 calc R A .
H17B H 0.4830 0.2270 -0.2344 0.061 Uiso 1 1 calc R . .
H17C H 0.4635 0.2066 -0.1283 0.061 Uiso 1 1 calc R . .
C18 C 0.4615(8) 0.1545(3) -0.2815(7) 0.046(3) Uani 1 1 d . . .
H18A H 0.4936 0.1468 -0.2128 0.070 Uiso 1 1 calc R A .
H18B H 0.5196 0.1661 -0.3191 0.070 Uiso 1 1 calc R . .
H18C H 0.4331 0.1342 -0.3218 0.070 Uiso 1 1 calc R . .
C19 C -0.0138(13) 0.1886(3) -0.1995(8) 0.096(5) Uani 1 1 d . . .
H19A H -0.0756 0.1978 -0.1613 0.143 Uiso 1 1 calc R . .
H19B H -0.0320 0.1912 -0.2749 0.143 Uiso 1 1 calc R . .
H19C H 0.0552 0.2015 -0.1791 0.143 Uiso 1 1 calc R . .
C20 C -0.1339(8) 0.1298(3) -0.1859(7) 0.062(3) Uani 1 1 d . . .
H20A H -0.1370 0.1056 -0.1623 0.093 Uiso 1 1 calc R . .
H20B H -0.1604 0.1312 -0.2600 0.093 Uiso 1 1 calc R . .
H20C H -0.1818 0.1443 -0.1445 0.093 Uiso 1 1 calc R . .
C21 C 0.0948(7) 0.0562(3) -0.0419(7) 0.052(3) Uani 1 1 d . A 1
H21A H 0.0793 0.0336 -0.0103 0.078 Uiso 1 1 calc R A 1
H21B H 0.0898 0.0539 -0.1183 0.078 Uiso 1 1 calc R A 1
H21C H 0.0397 0.0734 -0.0214 0.078 Uiso 1 1 calc R A 1
C22 C 0.3085(7) 0.0356(2) -0.0467(6) 0.0279(19) Uani 1 1 d . A 1
H22A H 0.3870 0.0365 -0.0189 0.042 Uiso 1 1 calc R A 1
H22B H 0.3049 0.0371 -0.1232 0.042 Uiso 1 1 calc R A 1
H22C H 0.2747 0.0136 -0.0259 0.042 Uiso 1 1 calc R A 1
C23 C 0.1217(9) 0.2250(3) 0.0577(10) 0.066(4) Uani 1 1 d . A .
H23A H 0.0690 0.2080 0.0249 0.100 Uiso 1 1 calc R . .
H23B H 0.1127 0.2474 0.0213 0.100 Uiso 1 1 calc R . .
H23C H 0.1063 0.2280 0.1313 0.100 Uiso 1 1 calc R . .
C24 C 0.3223(7) 0.2349(2) 0.1531(7) 0.040(2) Uani 1 1 d . A .
H24A H 0.2869 0.2288 0.2173 0.059 Uiso 1 1 calc R . .
H24B H 0.3088 0.2596 0.1370 0.059 Uiso 1 1 calc R . .
H24C H 0.4033 0.2307 0.1629 0.059 Uiso 1 1 calc R . .

loop_
_atom_site_aniso_label
_atom_site_aniso_U_11
_atom_site_aniso_U_22
_atom_site_aniso_U_33
_atom_site_aniso_U_23
_atom_site_aniso_U_13
_atom_site_aniso_U_12
Mo1 0.0153(3) 0.0145(3) 0.0122(3) -0.0017(3) 0.0006(3) -0.0015(3)
Mo2 0.0162(3) 0.0121(3) 0.0169(3) 0.0005(3) 0.0001(3) 0.0006(3)
Mo3 0.0128(3) 0.0163(3) 0.0121(3) 0.0022(3) 0.0003(2) 0.0013(3)
Mo4 0.0144(3) 0.0156(3) 0.0116(3) -0.0025(3) 0.0016(3) -0.0014(3)
Mo5 0.0142(3) 0.0121(3) 0.0159(3) 0.0002(3) 0.0015(3) 0.0016(3)
Mo6 0.0118(3) 0.0153(3) 0.0124(3) 0.0017(3) -0.0003(3) 0.0009(3)
Ag1 0.0195(3) 0.0307(4) 0.0192(3) 0.0025(3) -0.0008(2) -0.0038(3)
Ag2 0.0445(5) 0.0316(4) 0.0297(4) 0.0027(3) -0.0012(3) -0.0090(3)
Ag3 0.0106(3) 0.0297(3) 0.0209(3) 0.0018(3) 0.0001(2) 0.0019(3)
Mn 0.0087(5) 0.0120(6) 0.0101(5) 0.0004(4) 0.0003(4) -0.0003(4)
S1 0.0209(11) 0.0292(12) 0.0209(10) 0.0059(9) 0.0012(8) 0.0025(9)
S2 0.0211(11) 0.0311(12) 0.0220(10) -0.0074(9) 0.0039(8) -0.0048(9)
S3 0.0228(11) 0.0409(14) 0.0205(10) -0.0015(9) 0.0018(9) 0.0020(10)
S4 0.0238(14) 0.018(2) 0.0211(13) -0.0028(11) 0.0028(10) -0.0045(11)
S4' 0.10(2) 0.04(3) 0.068(19) -0.006(16) 0.031(17) -0.016(16)
S5 0.0302(12) 0.0437(14) 0.0263(11) 0.0056(10) -0.0049(9) -0.0074(11)
S6 0.0352(13) 0.0302(12) 0.0229(10) -0.0013(9) 0.0035(9) -0.0074(10)
S7 0.0202(15) 0.0215(17) 0.0204(15) 0.0008(12) 0.0022(11) -0.0023(11)
S7' 0.030(6) 0.044(8) 0.024(6) -0.011(5) -0.006(4) 0.008(5)
S8 0.098(2) 0.0314(14) 0.0350(13) -0.0024(11) 0.0268(15) -0.0179(15)
O1 0.030(3) 0.019(3) 0.020(3) -0.009(2) 0.008(2) -0.001(2)
O2 0.024(3) 0.025(3) 0.015(3) 0.001(2) -0.004(2) -0.002(2)
O3 0.010(2) 0.020(3) 0.012(2) 0.002(2) 0.0002(19) -0.001(2)
O4 0.008(2) 0.020(3) 0.010(2) 0.002(2) -0.0001(19) -0.002(2)
O5 0.018(3) 0.024(3) 0.020(3) 0.002(2) -0.001(2) 0.000(2)
O6 0.021(3) 0.014(3) 0.014(2) 0.004(2) 0.001(2) 0.002(2)
O7 0.028(3) 0.010(3) 0.021(3) 0.001(2) 0.004(2) 0.002(2)
O8 0.012(3) 0.017(3) 0.014(2) 0.001(2) 0.000(2) 0.004(2)
O9 0.016(3) 0.026(3) 0.025(3) -0.002(2) 0.000(2) 0.006(2)
O10 0.015(3) 0.016(3) 0.015(2) -0.001(2) 0.001(2) -0.004(2)
O11 0.005(2) 0.016(3) 0.013(2) -0.001(2) -0.0003(19) 0.000(2)
O12 0.026(3) 0.022(3) 0.020(3) -0.004(2) 0.012(2) 0.002(2)
O13 0.018(3) 0.027(3) 0.017(3) -0.004(2) 0.000(2) -0.002(2)
O14 0.010(2) 0.019(3) 0.014(2) 0.001(2) 0.000(2) -0.004(2)
O15 0.008(2) 0.014(3) 0.012(2) 0.001(2) -0.0017(19) 0.000(2)
O16 0.016(3) 0.026(3) 0.019(3) 0.003(2) -0.003(2) 0.004(2)
O17 0.018(3) 0.020(3) 0.025(3) 0.005(2) 0.006(2) 0.007(2)
O18 0.013(3) 0.014(3) 0.019(3) 0.002(2) 0.003(2) 0.003(2)
O19 0.012(3) 0.016(3) 0.011(2) 0.003(2) 0.001(2) -0.003(2)
O20 0.012(3) 0.014(3) 0.013(2) -0.002(2) 0.001(2) -0.001(2)
O21 0.023(3) 0.018(3) 0.022(3) 0.002(2) -0.003(2) -0.007(2)
O22 0.023(3) 0.021(3) 0.025(3) -0.008(2) -0.001(2) 0.005(2)
O23 0.017(3) 0.014(3) 0.018(3) -0.001(2) 0.001(2) -0.004(2)
O24 0.010(2) 0.014(3) 0.016(2) 0.000(2) 0.001(2) -0.005(2)
O25 0.019(3) 0.027(3) 0.024(3) 0.009(2) -0.001(2) -0.006(2)
O26 0.019(3) 0.044(4) 0.025(3) -0.017(3) 0.003(2) -0.007(3)
O27 0.018(3) 0.067(5) 0.023(3) 0.004(3) 0.004(2) 0.006(3)
O28 0.052(4) 0.053(5) 0.038(4) -0.019(4) 0.011(3) -0.020(4)
O29 0.023(3) 0.063(5) 0.037(3) 0.011(3) 0.000(3) -0.007(3)
O30 0.048(4) 0.036(4) 0.027(3) 0.007(3) -0.008(3) -0.003(3)
O31 0.036(4) 0.029(4) 0.048(4) 0.010(3) 0.018(3) 0.000(3)
O32 0.046(4) 0.098(7) 0.047(4) -0.036(5) 0.009(3) -0.019(4)
N1 0.012(3) 0.020(4) 0.016(3) 0.003(3) 0.002(3) 0.002(3)
N2 0.010(3) 0.015(3) 0.017(3) 0.000(3) 0.006(2) -0.001(3)
C1 0.011(4) 0.021(4) 0.015(3) -0.004(3) 0.002(3) 0.002(3)
C2 0.010(4) 0.025(4) 0.018(4) 0.003(3) 0.003(3) 0.000(3)
C3 0.007(4) 0.026(4) 0.015(3) -0.002(3) 0.003(3) -0.005(3)
C4 0.016(4) 0.013(4) 0.014(3) 0.000(3) 0.001(3) -0.003(3)
C5 0.006(3) 0.020(4) 0.017(4) 0.006(3) 0.006(3) 0.003(3)
C6 0.002(3) 0.029(4) 0.013(3) 0.003(3) -0.002(3) 0.001(3)
C7 0.003(3) 0.017(4) 0.013(3) 0.003(3) 0.002(3) -0.003(3)
C8 0.016(4) 0.011(4) 0.020(4) -0.001(3) 0.002(3) 0.001(3)
C9 0.018(4) 0.029(5) 0.022(4) 0.007(4) -0.004(3) 0.007(4)
C10 0.026(5) 0.053(6) 0.043(5) -0.025(5) 0.001(4) 0.009(5)
C11 0.039(5) 0.028(5) 0.024(4) -0.001(4) 0.008(4) -0.006(4)
C12 0.021(4) 0.032(5) 0.029(4) -0.006(4) 0.003(4) -0.005(4)
C13 0.021(4) 0.044(6) 0.022(4) 0.009(4) 0.003(3) 0.005(4)
C14 0.025(5) 0.042(6) 0.033(5) 0.000(4) -0.003(4) -0.007(4)
C15 0.037(5) 0.037(5) 0.025(4) -0.009(4) 0.008(4) -0.006(4)
C16 0.030(5) 0.030(5) 0.032(5) 0.002(4) 0.004(4) 0.003(4)
C17 0.031(5) 0.046(6) 0.044(6) 0.006(5) -0.010(4) 0.000(5)
C18 0.042(6) 0.064(7) 0.034(5) -0.006(5) 0.011(4) 0.001(5)
C19 0.181(15) 0.043(7) 0.051(7) 0.009(6) -0.074(9) 0.004(9)
C20 0.044(6) 0.108(10) 0.032(5) 0.018(6) -0.003(5) -0.027(7)
C21 0.015(5) 0.090(9) 0.050(6) -0.033(6) -0.006(4) 0.007(5)
C22 0.023(4) 0.029(5) 0.032(5) -0.005(4) 0.003(4) -0.002(4)
C23 0.054(7) 0.036(6) 0.101(9) 0.007(6) -0.047(7) -0.005(5)
C24 0.026(5) 0.034(6) 0.059(6) 0.003(5) 0.005(4) 0.011(4)

loop_
_atom_type_symbol
_atom_type_description
_atom_type_scat_dispersion_real
_atom_type_scat_dispersion_imag
_atom_type_scat_source
Mo Mo -1.6832 0.6857 'International Tables Vol C Tables 4.2.6.8 and 6.1.1.4'
Ag Ag -0.8971 1.1015 'International Tables Vol C Tables 4.2.6.8 and 6.1.1.4'
Mn Mn 0.3368 0.7283 'International Tables Vol C Tables 4.2.6.8 and 6.1.1.4'
S S 0.1246 0.1234 'International Tables Vol C Tables 4.2.6.8 and 6.1.1.4'
O O 0.0106 0.0060 'International Tables Vol C Tables 4.2.6.8 and 6.1.1.4'
N N 0.0061 0.0033 'International Tables Vol C Tables 4.2.6.8 and 6.1.1.4'
C C 0.0033 0.0016 'International Tables Vol C Tables 4.2.6.8 and 6.1.1.4'
H H 0.0000 0.0000 'International Tables Vol C Tables 4.2.6.8 and 6.1.1.4'

loop_
_geom_angle_atom_site_label_1
_geom_angle_atom_site_label_2
_geom_angle_atom_site_label_3
_geom_angle
_geom_angle_site_symmetry_1
_geom_angle_site_symmetry_3
_geom_angle_publ_flag
O1 Mo1 O2 105.5(2) . . ?
O1 Mo1 O23 103.5(2) . . ?
O2 Mo1 O23 98.3(2) . . ?
O1 Mo1 O3 100.7(2) . . ?
O2 Mo1 O3 100.1(2) . . ?
O23 Mo1 O3 144.28(19) . . ?
O1 Mo1 O24 94.1(2) . . ?
O2 Mo1 O24 159.6(2) . . ?
O23 Mo1 O24 71.35(18) . . ?
O3 Mo1 O24 81.09(18) . . ?
O1 Mo1 O4 164.2(2) . . ?
O2 Mo1 O4 89.0(2) . . ?
O23 Mo1 O4 80.15(18) . . ?
O3 Mo1 O4 69.89(17) . . ?
O24 Mo1 O4 72.23(15) . . ?
O21 Mo2 O22 105.3(2) . . ?
O21 Mo2 O18 100.8(2) . . ?
O22 Mo2 O18 100.5(2) . . ?
O21 Mo2 O23 97.1(2) . . ?
O22 Mo2 O23 103.5(2) . . ?
O18 Mo2 O23 145.0(2) . . ?
O21 Mo2 O24 160.0(2) . . ?
O22 Mo2 O24 93.4(2) . . ?
O18 Mo2 O24 82.25(18) . . ?
O23 Mo2 O24 71.28(18) . . ?
O21 Mo2 O19 90.1(2) . . ?
O22 Mo2 O19 163.2(2) . . ?
O18 Mo2 O19 69.59(17) . . ?
O23 Mo2 O19 80.58(17) . . ?
O24 Mo2 O19 72.31(15) . . ?
O17 Mo3 O16 106.4(2) . . ?
O17 Mo3 O18 101.9(2) . . ?
O16 Mo3 O18 99.0(2) . . ?
O17 Mo3 O14 97.2(2) . . ?
O16 Mo3 O14 101.6(2) . . ?
O18 Mo3 O14 146.63(19) . . ?
O17 Mo3 O15 161.4(2) . . ?
O16 Mo3 O15 91.0(2) . . ?
O18 Mo3 O15 81.30(18) . . ?
O14 Mo3 O15 72.38(17) . . ?
O17 Mo3 O19 94.1(2) . . ?
O16 Mo3 O19 159.1(2) . . ?
O18 Mo3 O19 71.88(18) . . ?
O14 Mo3 O19 79.71(18) . . ?
O15 Mo3 O19 69.28(15) . . ?
O12 Mo4 O13 105.8(2) . . ?
O12 Mo4 O14 101.5(2) . . ?
O13 Mo4 O14 100.7(2) . . ?
O12 Mo4 O10 102.3(2) . . ?
O13 Mo4 O10 97.4(2) . . ?
O14 Mo4 O10 144.72(19) . . ?
O12 Mo4 O20 95.1(2) . . ?
O13 Mo4 O20 158.05(19) . . ?
O14 Mo4 O20 81.26(18) . . ?
O10 Mo4 O20 71.07(18) . . ?
O12 Mo4 O15 165.7(2) . . ?
O13 Mo4 O15 87.64(19) . . ?
O14 Mo4 O15 70.47(17) . . ?
O10 Mo4 O15 80.36(17) . . ?
O20 Mo4 O15 72.31(15) . . ?
O9 Mo5 O7 104.9(2) . . ?
O9 Mo5 O8 101.2(2) . . ?
O7 Mo5 O8 100.1(2) . . ?
O9 Mo5 O10 103.4(2) . . ?
O7 Mo5 O10 98.2(2) . . ?
O8 Mo5 O10 144.3(2) . . ?
O9 Mo5 O20 93.7(2) . . ?
O7 Mo5 O20 160.5(2) . . ?
O8 Mo5 O20 81.47(18) . . ?
O10 Mo5 O20 71.48(18) . . ?
O9 Mo5 O11 164.4(2) . . ?
O7 Mo5 O11 89.54(19) . . ?
O8 Mo5 O11 69.86(17) . . ?
O10 Mo5 O11 79.87(17) . . ?
O20 Mo5 O11 72.66(15) . . ?
O5 Mo6 O6 105.1(2) . . ?
O5 Mo6 O3 102.4(2) . . ?
O6 Mo6 O3 99.3(2) . . ?
O5 Mo6 O8 98.8(2) . . ?
O6 Mo6 O8 100.3(2) . . ?
O3 Mo6 O8 146.13(19) . . ?
O5 Mo6 O4 95.1(2) . . ?
O6 Mo6 O4 159.67(19) . . ?
O3 Mo6 O4 73.49(17) . . ?
O8 Mo6 O4 78.59(18) . . ?
O5 Mo6 O11 163.4(2) . . ?
O6 Mo6 O11 90.41(19) . . ?
O3 Mo6 O11 80.36(17) . . ?
O8 Mo6 O11 72.19(17) . . ?
O4 Mo6 O11 69.81(15) . . ?
O26 Ag1 O25 126.33(19) . . ?
O26 Ag1 O6 139.67(18) . . ?
O25 Ag1 O6 92.93(16) . . ?
O26 Ag1 O26 84.02(18) . 3_656 ?
O25 Ag1 O26 99.05(18) . 3_656 ?
O6 Ag1 O26 80.56(17) . 3_656 ?
O26 Ag1 O7 79.97(17) . . ?
O25 Ag1 O7 131.45(17) . . ?
O6 Ag1 O7 79.63(15) . . ?
O26 Ag1 O7 126.14(17) 3_656 . ?
O29 Ag2 O31 102.7(2) . . ?
O29 Ag2 S7 137.08(17) . . ?
O31 Ag2 S7 113.40(14) . . ?
O29 Ag2 O16 86.10(18) . . ?
O31 Ag2 O16 82.47(18) . . ?
S7 Ag2 O16 120.04(13) . . ?
O30 Ag2' Ag3 106.0(6) . 1_455 ?
N2 Ag3 N1 173.4(2) 1_655 . ?
N2 Ag3 Ag2' 116.6(3) 1_655 1_655 ?
N1 Ag3 Ag2' 70.0(3) . 1_655 ?
O15 Mn O11 92.14(19) . . ?
O15 Mn O19 87.55(19) . . ?
O11 Mn O19 179.5(2) . . ?
O15 Mn O4 179.1(2) . . ?
O11 Mn O4 87.48(19) . . ?
O19 Mn O4 92.83(19) . . ?
O15 Mn O24 92.52(18) . . ?
O11 Mn O24 92.49(18) . . ?
O19 Mn O24 87.85(18) . . ?
O4 Mn O24 88.28(18) . . ?
O15 Mn O20 86.97(18) . . ?
O11 Mn O20 87.60(18) . . ?
O19 Mn O20 92.06(19) . . ?
O4 Mn O20 92.24(18) . . ?
O24 Mn O20 179.48(18) . . ?
O25 S1 C9 104.5(3) . . ?
O25 S1 C10 105.9(4) . . ?
C9 S1 C10 97.4(4) . . ?
O26 S2 C12 106.2(4) . . ?
O26 S2 C11 104.6(3) . . ?
C12 S2 C11 97.6(4) . . ?
O27 S3 C14 105.5(4) . . ?
O27 S3 C13 105.3(3) . . ?
C14 S3 C13 99.5(4) . . ?
O28 S4 C15 105.5(4) . . ?
O28 S4 C16 106.5(4) . . ?
C15 S4 C16 99.0(4) . . ?
O29 S5 C18 106.3(4) . . ?
O29 S5 C17 108.0(4) . . ?
C18 S5 C17 99.0(5) . . ?
O30 S6 C19 107.0(4) . . ?
O30 S6 C20 107.5(4) . . ?
C19 S6 C20 100.5(6) . . ?
O32 S7 C22 109.5(4) . . ?
O32 S7 C21 105.0(4) . . ?
C22 S7 C21 97.4(4) . . ?
O32 S7 Ag2 108.4(3) . . ?
C22 S7 Ag2 119.2(3) . . ?
C21 S7 Ag2 116.2(4) . . ?
O31 S8 C24 105.5(4) . . ?
O31 S8 C23 105.6(4) . . ?
C24 S8 C23 95.2(5) . . ?
Mo6 O3 Mo1 121.7(2) . . ?
C3 O4 Mn 117.6(4) . . ?
C3 O4 Mo6 119.8(4) . . ?
Mn O4 Mo6 101.34(19) . . ?
C3 O4 Mo1 123.4(4) . . ?
Mn O4 Mo1 100.04(18) . . ?
Mo6 O4 Mo1 89.08(14) . . ?
Mo6 O6 Ag1 144.2(2) . . ?
Mo5 O7 Ag1 142.7(3) . . ?
Mo5 O8 Mo6 122.2(2) . . ?
Mo5 O10 Mo4 119.9(2) . . ?
C7 O11 Mn 116.5(4) . . ?
C7 O11 Mo6 120.5(4) . . ?
Mn O11 Mo6 101.36(19) . . ?
C7 O11 Mo5 123.3(4) . . ?
Mn O11 Mo5 100.32(18) . . ?
Mo6 O11 Mo5 89.43(15) . . ?
Mo4 O14 Mo3 121.5(2) . . ?
C6 O15 Mn 118.4(4) . . ?
C6 O15 Mo3 117.8(4) . . ?
Mn O15 Mo3 102.02(19) . . ?
C6 O15 Mo4 122.7(4) . . ?
Mn O15 Mo4 101.19(18) . . ?
Mo3 O15 Mo4 89.33(15) . . ?
Mo3 O16 Ag2 155.4(3) . . ?
Mo3 O18 Mo2 123.9(2) . . ?
C4 O19 Mn 117.0(4) . . ?
C4 O19 Mo3 121.5(4) . . ?
Mn O19 Mo3 101.15(19) . . ?
C4 O19 Mo2 121.6(4) . . ?
Mn O19 Mo2 100.40(18) . . ?
Mo3 O19 Mo2 89.98(16) . . ?
C2 O20 Mn 114.0(4) . . ?
C2 O20 Mo5 123.2(4) . . ?
Mn O20 Mo5 99.38(17) . . ?
C2 O20 Mo4 122.6(4) . . ?
Mn O20 Mo4 99.52(18) . . ?
Mo5 O20 Mo4 93.08(17) . . ?
Mo1 O23 Mo2 120.4(2) . . ?
C8 O24 Mn 113.8(4) . . ?
C8 O24 Mo2 122.4(4) . . ?
Mn O24 Mo2 99.44(17) . . ?
C8 O24 Mo1 124.2(4) . . ?
Mn O24 Mo1 99.45(18) . . ?
Mo2 O24 Mo1 92.33(16) . . ?
S1 O25 Ag1 127.0(3) . . ?
S2 O26 Ag1 123.4(3) . . ?
S2 O26 Ag1 135.1(3) . 3_656 ?
Ag1 O26 Ag1 95.98(18) . 3_656 ?
S5 O29 Ag2 138.5(3) . . ?
S6 O30 Ag2' 122.0(6) . . ?
S8 O31 Ag2 111.0(3) . . ?
C1 N1 Ag3 126.2(4) . . ?
C5 N2 Ag3 122.4(4) . 1_455 ?
N1 C1 C4 106.2(6) . . ?
N1 C1 C2 106.6(5) . . ?
C4 C1 C2 113.1(6) . . ?
N1 C1 C3 106.5(5) . . ?
C4 C1 C3 111.0(6) . . ?
C2 C1 C3 113.0(6) . . ?
O20 C2 C1 113.4(5) . . ?
O4 C3 C1 113.5(5) . . ?
O19 C4 C1 114.3(5) . . ?
N2 C5 C7 106.7(5) . . ?
N2 C5 C8 106.9(5) . . ?
C7 C5 C8 113.1(6) . . ?
N2 C5 C6 106.1(5) . . ?
C7 C5 C6 111.8(6) . . ?
C8 C5 C6 111.7(6) . . ?
O15 C6 C5 112.8(5) . . ?
O11 C7 C5 114.7(5) . . ?
O24 C8 C5 114.1(5) . . ?

loop_
_geom_bond_atom_site_label_1
_geom_bond_atom_site_label_2
_geom_bond_distance
_geom_bond_site_symmetry_2
_geom_bond_publ_flag
Mo1 O1 1.706(5) . ?
Mo1 O2 1.707(5) . ?
Mo1 O23 1.912(5) . ?
Mo1 O3 1.939(5) . ?
Mo1 O24 2.318(4) . ?
Mo1 O4 2.457(4) . ?
Mo2 O21 1.706(5) . ?
Mo2 O22 1.711(5) . ?
Mo2 O18 1.929(5) . ?
Mo2 O23 1.932(5) . ?
Mo2 O24 2.307(5) . ?
Mo2 O19 2.440(5) . ?
Mo3 O17 1.704(5) . ?
Mo3 O16 1.713(5) . ?
Mo3 O18 1.911(5) . ?
Mo3 O14 1.926(5) . ?
Mo3 O15 2.333(4) . ?
Mo3 O19 2.353(4) . ?
Mo4 O12 1.704(5) . ?
Mo4 O13 1.711(5) . ?
Mo4 O14 1.908(5) . ?
Mo4 O10 1.932(5) . ?
Mo4 O20 2.296(4) . ?
Mo4 O15 2.426(4) . ?
Mo5 O9 1.702(5) . ?
Mo5 O7 1.722(5) . ?
Mo5 O8 1.913(5) . ?
Mo5 O10 1.915(5) . ?
Mo5 O20 2.291(5) . ?
Mo5 O11 2.440(4) . ?
Mo6 O5 1.703(5) . ?
Mo6 O6 1.712(5) . ?
Mo6 O3 1.904(5) . ?
Mo6 O8 1.923(4) . ?
Mo6 O4 2.327(4) . ?
Mo6 O11 2.333(4) . ?
Ag1 O26 2.299(5) . ?
Ag1 O25 2.320(5) . ?
Ag1 O6 2.425(5) . ?
Ag1 O26 2.478(5) 3_656 ?
Ag1 O7 2.488(5) . ?
Ag2 O29 2.314(6) . ?
Ag2 O31 2.371(6) . ?
Ag2 S7 2.497(3) . ?
Ag2 O16 2.552(5) . ?
Ag2' O30 2.239(18) . ?
Ag2' Ag3 3.252(17) 1_455 ?
Ag3 N2 2.175(6) 1_655 ?
Ag3 N1 2.181(6) . ?
Ag3 Ag2' 3.252(17) 1_655 ?
Mn O15 1.923(4) . ?
Mn O11 1.925(5) . ?
Mn O19 1.927(5) . ?
Mn O4 1.932(4) . ?
Mn O24 2.109(5) . ?
Mn O20 2.123(5) . ?
S1 O25 1.521(5) . ?
S1 C9 1.772(7) . ?
S1 C10 1.773(9) . ?
S2 O26 1.524(5) . ?
S2 C12 1.780(8) . ?
S2 C11 1.781(8) . ?
S3 O27 1.513(6) . ?
S3 C14 1.769(9) . ?
S3 C13 1.786(7) . ?
S4 O28 1.495(7) . ?
S4 C15 1.785(8) . ?
S4 C16 1.793(8) . ?
S5 O29 1.523(6) . ?
S5 C18 1.765(10) . ?
S5 C17 1.789(9) . ?
S6 O30 1.507(6) . ?
S6 C19 1.730(11) . ?
S6 C20 1.764(9) . ?
S7 O32 1.443(7) . ?
S7 C22 1.747(8) . ?
S7 C21 1.814(9) . ?
S8 O31 1.529(6) . ?
S8 C24 1.747(9) . ?
S8 C23 1.824(11) . ?
O4 C3 1.445(7) . ?
O11 C7 1.450(7) . ?
O15 C6 1.442(8) . ?
O19 C4 1.447(8) . ?
O20 C2 1.447(8) . ?
O24 C8 1.442(8) . ?
O26 Ag1 2.478(5) 3_656 ?
N1 C1 1.486(8) . ?
N2 C5 1.479(8) . ?
N2 Ag3 2.175(6) 1_455 ?
C1 C4 1.532(10) . ?
C1 C2 1.541(10) . ?
C1 C3 1.547(9) . ?
C5 C7 1.528(9) . ?
C5 C8 1.536(10) . ?
C5 C6 1.541(9) . ?
